data_7702058
loop_
_publ_author_name
'Dolgopolova, E. A.'
'Moore, T. M.'
'Fellows, W. B.'
'Smith, M. D.'
'Shustova, N. B.'

_publ_section_title
;
 Photophysics of GFP-related chromophores imposed by a scaffold design.
;
_journal_issue 24
_journal_name_full 'Dalton transactions (Cambridge, England : 2003)'
_journal_page_first 9884
_journal_page_last 9891
_journal_paper_doi 10.1039/c5dt05063d
_journal_volume 45
_journal_year 2016
_chemical_formula_moiety 'C45 H39 N3 O30 Zn6'
_chemical_formula_sum 'C45 H39 N3 O30 Zn6'
_chemical_formula_weight 1494.01
_space_group_crystal_system cubic
_space_group_IT_number 226
_space_group_name_Hall '-F 4a 2 3'
_space_group_name_H-M_alt 'F m -3 c'
_atom_sites_solution_hydrogens geom
_atom_sites_solution_primary direct
_audit_creation_date 2015-02-25
_audit_creation_method
;
Olex2 1.2
(compiled 2015.01.26 svn.r3150 for OlexSys, GUI svn.r4998)
;
_audit_update_record
;
2016-02-17 deposited with the CCDC.
2016-02-25 downloaded from the CCDC.
;
_cell_angle_alpha 90
_cell_angle_beta 90
_cell_angle_gamma 90
_cell_formula_units_Z 64
_cell_length_a 53.077(2)
_cell_length_b 53.077(2)
_cell_length_c 53.077(2)
_cell_measurement_reflns_used 9322
_cell_measurement_temperature 100(2)
_cell_measurement_theta_max 25.637
_cell_measurement_theta_min 2.270
_cell_volume 149527(10)
_computing_cell_refinement 'SAINT v8.34A (Bruker, 2013)'
_computing_data_collection 'Bruker APEXII v2014.9-0 (Bruker, 2014)'
_computing_data_reduction 'SAINT v8.34A (Bruker, 2013)'
_computing_molecular_graphics 'Olex2 (Dolomanov et al., 2009)'
_computing_publication_material 'Olex2 (Dolomanov et al., 2009)'
_computing_structure_refinement 'XL (Sheldrick, 2008)'
_computing_structure_solution 'ShelXT (Sheldrick, 2015)'
_diffrn_ambient_temperature 100(2)
_diffrn_detector 'Bruker PHOTON-100 area detector'
_diffrn_detector_type 'CMOS area detector'
_diffrn_measured_fraction_theta_full 0.999
_diffrn_measured_fraction_theta_max 0.999
_diffrn_measurement_device 'three-circle diffractometer'
_diffrn_measurement_device_type 'Bruker D8 QUEST'
_diffrn_measurement_method '\w and \f scans'
_diffrn_radiation_monochromator 'mirror optics'
_diffrn_radiation_probe x-ray
_diffrn_radiation_type MoK\a
_diffrn_radiation_wavelength 0.71073
_diffrn_reflns_av_R_equivalents 0.1557
_diffrn_reflns_av_unetI/netI 0.0200
_diffrn_reflns_Laue_measured_fraction_full 0.999
_diffrn_reflns_Laue_measured_fraction_max 0.999
_diffrn_reflns_limit_h_max 64
_diffrn_reflns_limit_h_min -64
_diffrn_reflns_limit_k_max 64
_diffrn_reflns_limit_k_min -63
_diffrn_reflns_limit_l_max 64
_diffrn_reflns_limit_l_min -64
_diffrn_reflns_number 422725
_diffrn_reflns_point_group_measured_fraction_full 0.999
_diffrn_reflns_point_group_measured_fraction_max 0.999
_diffrn_reflns_theta_full 25.050
_diffrn_reflns_theta_max 25.689
_diffrn_reflns_theta_min 2.171
_diffrn_source 'microfocus sealed X-ray tube'
_diffrn_source_type 'Incoatec I\ms'
_diffrn_standards_number 0
_exptl_absorpt_coefficient_mu 1.572
_exptl_absorpt_correction_T_max 0.7453
_exptl_absorpt_correction_T_min 0.6316
_exptl_absorpt_correction_type multi-scan
_exptl_absorpt_process_details
;
SADABS-2014/4 (Bruker,2014/4) was used for absorption correction.
wR2(int) was 0.0944 before and 0.0774 after correction.
The Ratio of minimum to maximum transmission is 0.8474.
The \l/2 correction factor is 0.00150.
;
_exptl_crystal_colour colourless
_exptl_crystal_colour_primary colourless
_exptl_crystal_density_diffrn 1.062
_exptl_crystal_description prism
_exptl_crystal_F_000 48000
_exptl_crystal_size_max 0.2
_exptl_crystal_size_mid 0.18
_exptl_crystal_size_min 0.14
_refine_diff_density_max 0.734
_refine_diff_density_min -0.510
_refine_diff_density_rms 0.104
_refine_ls_extinction_method none
_refine_ls_goodness_of_fit_ref 1.065
_refine_ls_hydrogen_treatment constr
_refine_ls_matrix_type full
_refine_ls_number_parameters 255
_refine_ls_number_reflns 6149
_refine_ls_number_restraints 32
_refine_ls_restrained_S_all 1.071
_refine_ls_R_factor_all 0.0916
_refine_ls_R_factor_gt 0.0709
_refine_ls_shift/su_max 0.003
_refine_ls_shift/su_mean 0.000
_refine_ls_structure_factor_coef Fsqd
_refine_ls_weighting_details 'w=1/[\s^2^(Fo^2^)+(0.0867P)^2^+3037.9529P] where P=(Fo^2^+2Fc^2^)/3'
_refine_ls_weighting_scheme calc
_refine_ls_wR_factor_gt 0.2086
_refine_ls_wR_factor_ref 0.2184
_reflns_Friedel_coverage 0.000
_reflns_number_gt 4304
_reflns_number_total 6149
_reflns_threshold_expression 'I > 2\s(I)'
_cod_data_source_file c5dt05063d2.cif
_cod_data_source_block ead183zn2_1m
_cod_original_cell_volume 149530(18)
_cod_original_sg_symbol_Hall '-F 4c 2 3'
_cod_database_code 7702058
_shelxl_version_number 2014/6
_shelx_space_group_comment
;
The symmetry employed for this shelxl refinement is uniquely defined
by the following loop, which should always be used as a source of
symmetry information in preference to the above space-group names.
They are only intended as comments.
;
_shelx_estimated_absorpt_t_max 0.810
_shelx_estimated_absorpt_t_min 0.744
_olex2_refinement_description
;
1. Fixed Uiso
 At 1.2 times of:
  All C(H) groups
 At 1.5 times of:
  All C(H,H,H) groups
2. Restrained distances
 N1-C15 \\sim N1-C14
 with sigma of 0.02
 C14-C13 \\sim C15-C13
 with sigma of 0.02
3. Uiso/Uaniso restraints and constraints
Uanis(O9) \\sim Ueq, Uanis(O10) \\sim Ueq: with sigma of 0.01 and sigma for
terminal atoms of 0.02
Uanis(C14) \\sim Ueq, Uanis(C15) \\sim Ueq: with sigma of 0.01 and sigma for
terminal atoms of 0.02
Uanis(C14) = Uanis(C15)
4. Rigid body (RIGU) restrains
 C15, N1
 with sigma for 1-2 distances of 0.0035 and sigma for 1-3 distances of 0.01
 N1, C14
 with sigma for 1-2 distances of 0.0035 and sigma for 1-3 distances of 0.01
5.a Aromatic/amide H refined with riding coordinates:
 C2(H2), C4(H4), C6(H6), C11(H11), C13(H13)
5.b Idealised Me refined as rotating group:
 C14(H14A,H14B,H14C), C15(H15A,H15B,H15C)
;
_olex2_submission_special_instructions 'No special instructions were received'

loop_
_space_group_symop_operation_xyz
'x, y, z'
'-x, -y, z'
'-x, y, -z'
'x, -y, -z'
'z, x, y'
'z, -x, -y'
'-z, -x, y'
'-z, x, -y'
'y, z, x'
'-y, z, -x'
'y, -z, -x'
'-y, -z, x'
'y+1/2, x+1/2, -z+1/2'
'-y+1/2, -x+1/2, -z+1/2'
'y+1/2, -x+1/2, z+1/2'
'-y+1/2, x+1/2, z+1/2'
'x+1/2, z+1/2, -y+1/2'
'-x+1/2, z+1/2, y+1/2'
'-x+1/2, -z+1/2, -y+1/2'
'x+1/2, -z+1/2, y+1/2'
'z+1/2, y+1/2, -x+1/2'
'z+1/2, -y+1/2, x+1/2'
'-z+1/2, y+1/2, x+1/2'
'-z+1/2, -y+1/2, -x+1/2'
'x, y+1/2, z+1/2'
'-x, -y+1/2, z+1/2'
'-x, y+1/2, -z+1/2'
'x, -y+1/2, -z+1/2'
'z, x+1/2, y+1/2'
'z, -x+1/2, -y+1/2'
'-z, -x+1/2, y+1/2'
'-z, x+1/2, -y+1/2'
'y, z+1/2, x+1/2'
'-y, z+1/2, -x+1/2'
'y, -z+1/2, -x+1/2'
'-y, -z+1/2, x+1/2'
'y+1/2, x+1, -z+1'
'-y+1/2, -x+1, -z+1'
'y+1/2, -x+1, z+1'
'-y+1/2, x+1, z+1'
'x+1/2, z+1, -y+1'
'-x+1/2, z+1, y+1'
'-x+1/2, -z+1, -y+1'
'x+1/2, -z+1, y+1'
'z+1/2, y+1, -x+1'
'z+1/2, -y+1, x+1'
'-z+1/2, y+1, x+1'
'-z+1/2, -y+1, -x+1'
'x+1/2, y, z+1/2'
'-x+1/2, -y, z+1/2'
'-x+1/2, y, -z+1/2'
'x+1/2, -y, -z+1/2'
'z+1/2, x, y+1/2'
'z+1/2, -x, -y+1/2'
'-z+1/2, -x, y+1/2'
'-z+1/2, x, -y+1/2'
'y+1/2, z, x+1/2'
'-y+1/2, z, -x+1/2'
'y+1/2, -z, -x+1/2'
'-y+1/2, -z, x+1/2'
'y+1, x+1/2, -z+1'
'-y+1, -x+1/2, -z+1'
'y+1, -x+1/2, z+1'
'-y+1, x+1/2, z+1'
'x+1, z+1/2, -y+1'
'-x+1, z+1/2, y+1'
'-x+1, -z+1/2, -y+1'
'x+1, -z+1/2, y+1'
'z+1, y+1/2, -x+1'
'z+1, -y+1/2, x+1'
'-z+1, y+1/2, x+1'
'-z+1, -y+1/2, -x+1'
'x+1/2, y+1/2, z'
'-x+1/2, -y+1/2, z'
'-x+1/2, y+1/2, -z'
'x+1/2, -y+1/2, -z'
'z+1/2, x+1/2, y'
'z+1/2, -x+1/2, -y'
'-z+1/2, -x+1/2, y'
'-z+1/2, x+1/2, -y'
'y+1/2, z+1/2, x'
'-y+1/2, z+1/2, -x'
'y+1/2, -z+1/2, -x'
'-y+1/2, -z+1/2, x'
'y+1, x+1, -z+1/2'
'-y+1, -x+1, -z+1/2'
'y+1, -x+1, z+1/2'
'-y+1, x+1, z+1/2'
'x+1, z+1, -y+1/2'
'-x+1, z+1, y+1/2'
'-x+1, -z+1, -y+1/2'
'x+1, -z+1, y+1/2'
'z+1, y+1, -x+1/2'
'z+1, -y+1, x+1/2'
'-z+1, y+1, x+1/2'
'-z+1, -y+1, -x+1/2'
'-x, -y, -z'
'x, y, -z'
'x, -y, z'
'-x, y, z'
'-z, -x, -y'
'-z, x, y'
'z, x, -y'
'z, -x, y'
'-y, -z, -x'
'y, -z, x'
'-y, z, x'
'y, z, -x'
'-y-1/2, -x-1/2, z-1/2'
'y-1/2, x-1/2, z-1/2'
'-y-1/2, x-1/2, -z-1/2'
'y-1/2, -x-1/2, -z-1/2'
'-x-1/2, -z-1/2, y-1/2'
'x-1/2, -z-1/2, -y-1/2'
'x-1/2, z-1/2, y-1/2'
'-x-1/2, z-1/2, -y-1/2'
'-z-1/2, -y-1/2, x-1/2'
'-z-1/2, y-1/2, -x-1/2'
'z-1/2, -y-1/2, -x-1/2'
'z-1/2, y-1/2, x-1/2'
'-x, -y+1/2, -z+1/2'
'x, y+1/2, -z+1/2'
'x, -y+1/2, z+1/2'
'-x, y+1/2, z+1/2'
'-z, -x+1/2, -y+1/2'
'-z, x+1/2, y+1/2'
'z, x+1/2, -y+1/2'
'z, -x+1/2, y+1/2'
'-y, -z+1/2, -x+1/2'
'y, -z+1/2, x+1/2'
'-y, z+1/2, x+1/2'
'y, z+1/2, -x+1/2'
'-y-1/2, -x, z'
'y-1/2, x, z'
'-y-1/2, x, -z'
'y-1/2, -x, -z'
'-x-1/2, -z, y'
'x-1/2, -z, -y'
'x-1/2, z, y'
'-x-1/2, z, -y'
'-z-1/2, -y, x'
'-z-1/2, y, -x'
'z-1/2, -y, -x'
'z-1/2, y, x'
'-x+1/2, -y, -z+1/2'
'x+1/2, y, -z+1/2'
'x+1/2, -y, z+1/2'
'-x+1/2, y, z+1/2'
'-z+1/2, -x, -y+1/2'
'-z+1/2, x, y+1/2'
'z+1/2, x, -y+1/2'
'z+1/2, -x, y+1/2'
'-y+1/2, -z, -x+1/2'
'y+1/2, -z, x+1/2'
'-y+1/2, z, x+1/2'
'y+1/2, z, -x+1/2'
'-y, -x-1/2, z'
'y, x-1/2, z'
'-y, x-1/2, -z'
'y, -x-1/2, -z'
'-x, -z-1/2, y'
'x, -z-1/2, -y'
'x, z-1/2, y'
'-x, z-1/2, -y'
'-z, -y-1/2, x'
'-z, y-1/2, -x'
'z, -y-1/2, -x'
'z, y-1/2, x'
'-x+1/2, -y+1/2, -z'
'x+1/2, y+1/2, -z'
'x+1/2, -y+1/2, z'
'-x+1/2, y+1/2, z'
'-z+1/2, -x+1/2, -y'
'-z+1/2, x+1/2, y'
'z+1/2, x+1/2, -y'
'z+1/2, -x+1/2, y'
'-y+1/2, -z+1/2, -x'
'y+1/2, -z+1/2, x'
'-y+1/2, z+1/2, x'
'y+1/2, z+1/2, -x'
'-y, -x, z-1/2'
'y, x, z-1/2'
'-y, x, -z-1/2'
'y, -x, -z-1/2'
'-x, -z, y-1/2'
'x, -z, -y-1/2'
'x, z, y-1/2'
'-x, z, -y-1/2'
'-z, -y, x-1/2'
'-z, y, -x-1/2'
'z, -y, -x-1/2'
'z, y, x-1/2'

loop_
_atom_site_label
_atom_site_type_symbol
_atom_site_fract_x
_atom_site_fract_y
_atom_site_fract_z
_atom_site_U_iso_or_equiv
_atom_site_adp_type
_atom_site_occupancy
_atom_site_site_symmetry_order
_atom_site_calc_flag
_atom_site_refinement_flags_posn
_atom_site_refinement_flags_adp
_atom_site_refinement_flags_occupancy
Zn1 Zn 0.39813(2) 0.5000 0.39124(2) 0.0287(3) Uani 1 2 d S T P
Zn2 Zn 0.35936(2) 0.5000 0.35071(2) 0.0237(2) Uani 1 2 d S T P
Zn3 Zn 0.39466(2) 0.64489(2) 0.25016(2) 0.0246(2) Uani 1 1 d . . .
O1 O 0.41264(9) 0.52713(8) 0.36897(9) 0.0584(13) Uani 1 1 d . . .
O2 O 0.38325(8) 0.52684(8) 0.33866(9) 0.0521(12) Uani 1 1 d . . .
O3 O 0.38241(7) 0.59425(8) 0.27558(8) 0.0447(11) Uani 1 1 d . . .
O4 O 0.41175(8) 0.62450(7) 0.27678(8) 0.0454(11) Uani 1 1 d . . .
O5 O 0.47359(8) 0.62607(8) 0.34443(9) 0.0489(11) Uani 1 1 d . . .
O6 O 0.47316(8) 0.59577(9) 0.37387(9) 0.0547(12) Uani 1 1 d . . .
O7 O 0.36807(7) 0.65569(8) 0.22493(7) 0.0402(10) Uani 1 1 d . . .
O8 O 0.33820(8) 0.62580(7) 0.22235(8) 0.0437(11) Uani 1 1 d . . .
O9 O 0.42227(16) 0.5000 0.41895(16) 0.100(3) Uani 1 2 d S TU P
O10 O 0.33428(15) 0.5000 0.32318(15) 0.075(2) Uani 1 2 d S TU P
O11 O 0.41931(7) 0.67071(7) 0.23801(7) 0.0331(9) Uani 1 1 d . . .
N1 N 0.43122(12) 0.68998(10) 0.20204(11) 0.0563(15) Uani 1 1 d D U .
C1 C 0.41417(11) 0.55933(11) 0.33785(12) 0.0413(15) Uani 1 1 d . . .
C2 C 0.40374(11) 0.56998(10) 0.31665(11) 0.0354(13) Uani 1 1 d . . .
H2 H 0.3900 0.5620 0.3085 0.043 Uiso 1 1 calc R . .
C3 C 0.41339(10) 0.59250(11) 0.30713(11) 0.0357(13) Uani 1 1 d . . .
C4 C 0.43390(10) 0.60365(11) 0.31885(11) 0.0351(13) Uani 1 1 d . . .
H4 H 0.4409 0.6187 0.3121 0.042 Uiso 1 1 calc R . .
C5 C 0.44426(11) 0.59321(11) 0.34019(12) 0.0389(14) Uani 1 1 d . . .
C6 C 0.43488(11) 0.56990(11) 0.35024(12) 0.0397(14) Uani 1 1 d . . .
H6 H 0.4423 0.5621 0.3645 0.048 Uiso 1 1 calc R . .
C7 C 0.40267(12) 0.53569(12) 0.34872(13) 0.0428(16) Uani 1 1 d . . .
C8 C 0.40144(10) 0.60462(10) 0.28484(10) 0.0289(12) Uani 1 1 d . . .
C9 C 0.46663(11) 0.60588(14) 0.35347(13) 0.0462(17) Uani 1 1 d . . .
C10 C 0.33857(10) 0.65915(10) 0.19262(10) 0.0344(13) Uani 1 1 d . . .
C11 C 0.35048(9) 0.68015(11) 0.18295(11) 0.0348(13) Uani 1 1 d . . .
H11 H 0.3653 0.6863 0.1908 0.042 Uiso 1 1 calc R . .
C12 C 0.35031(12) 0.64542(11) 0.21459(11) 0.0406(14) Uani 1 1 d . . .
C13 C 0.42248(12) 0.67200(12) 0.21484(13) 0.0479(16) Uani 1 1 d D . .
H13 H 0.4177 0.6575 0.2055 0.057 Uiso 1 1 calc R . .
C14 C 0.4355(2) 0.68939(19) 0.17555(17) 0.106(2) Uani 1 1 d D U .
H14A H 0.4348 0.6719 0.1696 0.159 Uiso 1 1 calc GR . .
H14B H 0.4521 0.6965 0.1718 0.159 Uiso 1 1 calc GR . .
H14C H 0.4225 0.6993 0.1670 0.159 Uiso 1 1 calc GR . .
C15 C 0.4321(2) 0.71422(16) 0.21336(17) 0.106(2) Uani 1 1 d D U .
H15A H 0.4208 0.7146 0.2279 0.159 Uiso 1 1 calc GR . .
H15B H 0.4268 0.7269 0.2011 0.159 Uiso 1 1 calc GR . .
H15C H 0.4493 0.7178 0.2189 0.159 Uiso 1 1 calc GR . .

loop_
_atom_site_aniso_label
_atom_site_aniso_U_11
_atom_site_aniso_U_22
_atom_site_aniso_U_33
_atom_site_aniso_U_23
_atom_site_aniso_U_13
_atom_site_aniso_U_12
Zn1 0.0328(5) 0.0208(4) 0.0325(5) 0.000 -0.0185(4) 0.000
Zn2 0.0277(5) 0.0169(4) 0.0264(5) 0.000 -0.0124(3) 0.000
Zn3 0.0229(3) 0.0218(3) 0.0293(4) -0.0005(2) -0.0015(2) -0.0104(2)
O1 0.068(3) 0.042(3) 0.065(3) 0.028(2) -0.010(3) -0.016(2)
O2 0.038(2) 0.038(2) 0.080(3) 0.016(2) -0.003(2) -0.012(2)
O3 0.033(2) 0.055(3) 0.046(2) 0.013(2) -0.0103(19) -0.014(2)
O4 0.051(3) 0.037(2) 0.048(3) 0.0111(19) -0.020(2) -0.014(2)
O5 0.039(2) 0.042(3) 0.065(3) 0.004(2) -0.018(2) -0.011(2)
O6 0.050(3) 0.058(3) 0.057(3) 0.014(2) -0.028(2) -0.002(2)
O7 0.031(2) 0.054(3) 0.036(2) 0.0159(19) -0.0068(18) -0.0073(19)
O8 0.060(3) 0.031(2) 0.040(2) 0.0115(18) -0.014(2) -0.008(2)
O9 0.080(6) 0.150(8) 0.070(5) 0.000 -0.049(5) 0.000
O10 0.079(5) 0.058(4) 0.089(5) 0.000 -0.054(4) 0.000
O11 0.039(2) 0.030(2) 0.030(2) -0.0020(16) 0.0034(17) -0.0182(17)
N1 0.072(4) 0.048(3) 0.049(3) 0.022(3) 0.000(3) -0.010(3)
C1 0.033(3) 0.035(3) 0.055(4) 0.013(3) 0.002(3) 0.000(3)
C2 0.026(3) 0.032(3) 0.048(3) 0.008(3) -0.004(3) -0.010(2)
C3 0.033(3) 0.033(3) 0.041(3) 0.003(3) -0.004(3) 0.006(2)
C4 0.028(3) 0.039(3) 0.038(3) 0.001(3) -0.005(2) -0.007(2)
C5 0.026(3) 0.042(3) 0.049(4) 0.007(3) -0.006(3) 0.000(2)
C6 0.031(3) 0.034(3) 0.053(4) 0.011(3) -0.008(3) 0.002(2)
C7 0.042(4) 0.031(3) 0.055(4) 0.010(3) 0.023(3) 0.005(3)
C8 0.022(3) 0.029(3) 0.036(3) 0.010(2) -0.007(2) -0.003(2)
C9 0.020(3) 0.063(5) 0.056(4) -0.002(3) -0.016(3) 0.001(3)
C10 0.033(3) 0.033(3) 0.037(3) 0.008(2) -0.004(2) -0.006(2)
C11 0.018(3) 0.047(3) 0.039(3) 0.003(3) -0.007(2) -0.003(2)
C12 0.049(4) 0.038(3) 0.034(3) 0.001(3) -0.005(3) 0.009(3)
C13 0.048(4) 0.042(4) 0.054(4) 0.000(3) 0.009(3) -0.007(3)
C14 0.160(7) 0.086(4) 0.072(4) 0.024(3) 0.013(4) -0.026(4)
C15 0.160(7) 0.086(4) 0.072(4) 0.024(3) 0.013(4) -0.026(4)

loop_
_atom_type_symbol
_atom_type_description
_atom_type_scat_dispersion_real
_atom_type_scat_dispersion_imag
_atom_type_scat_source
C C 0.0033 0.0016 'International Tables Vol C Tables 4.2.6.8 and 6.1.1.4'
H H 0.0000 0.0000 'International Tables Vol C Tables 4.2.6.8 and 6.1.1.4'
N N 0.0061 0.0033 'International Tables Vol C Tables 4.2.6.8 and 6.1.1.4'
O O 0.0106 0.0060 'International Tables Vol C Tables 4.2.6.8 and 6.1.1.4'
Zn Zn 0.2839 1.4301 'International Tables Vol C Tables 4.2.6.8 and 6.1.1.4'

loop_
_geom_angle_atom_site_label_1
_geom_angle_atom_site_label_2
_geom_angle_atom_site_label_3
_geom_angle
_geom_angle_site_symmetry_1
_geom_angle_site_symmetry_3
O1 Zn1 Zn2 80.81(14) . .
O1 Zn1 Zn2 80.81(14) 99_565 .
O1 Zn1 O1 91.2(3) 99_565 .
O1 Zn1 O6 86.6(2) . 6_566
O1 Zn1 O6 86.6(2) 99_565 103_556
O1 Zn1 O6 159.71(19) . 103_556
O1 Zn1 O6 159.72(19) 99_565 6_566
O6 Zn1 Zn2 78.93(13) 6_566 .
O6 Zn1 Zn2 78.93(13) 103_556 .
O6 Zn1 O6 88.6(3) 103_556 6_566
O9 Zn1 Zn2 177.4(3) . .
O9 Zn1 O1 101.0(2) . 99_565
O9 Zn1 O1 101.0(2) . .
O9 Zn1 O6 99.2(2) . 103_556
O9 Zn1 O6 99.2(2) . 6_566
O2 Zn2 Zn1 78.10(14) 99_565 .
O2 Zn2 Zn1 78.11(14) . .
O2 Zn2 O2 90.2(3) . 99_565
O2 Zn2 O5 158.29(19) 99_565 6_566
O2 Zn2 O5 87.14(19) . 6_566
O2 Zn2 O5 158.29(19) . 103_556
O2 Zn2 O5 87.14(19) 99_565 103_556
O5 Zn2 Zn1 80.26(13) 103_556 .
O5 Zn2 Zn1 80.26(13) 6_566 .
O5 Zn2 O5 87.5(3) 6_566 103_556
O10 Zn2 Zn1 178.6(3) . .
O10 Zn2 O2 100.9(2) . .
O10 Zn2 O2 100.9(2) . 99_565
O10 Zn2 O5 100.7(2) . 6_566
O10 Zn2 O5 100.7(2) . 103_556
O3 Zn3 Zn3 72.74(11) 86 86
O4 Zn3 Zn3 86.68(11) . 86
O4 Zn3 O3 87.65(18) . 86
O4 Zn3 O7 159.41(16) . .
O4 Zn3 O8 88.50(19) . 86
O4 Zn3 O11 107.59(16) . .
O7 Zn3 Zn3 72.79(11) . 86
O7 Zn3 O3 87.72(18) . 86
O8 Zn3 Zn3 86.46(12) 86 86
O8 Zn3 O3 159.03(16) 86 86
O8 Zn3 O7 88.68(17) 86 .
O11 Zn3 Zn3 160.84(12) . 86
O11 Zn3 O3 94.62(15) . 86
O11 Zn3 O7 92.78(16) . .
O11 Zn3 O8 106.19(16) . 86
C7 O1 Zn1 126.0(4) . .
C7 O2 Zn2 130.5(4) . .
C8 O3 Zn3 134.2(4) . 86
C8 O4 Zn3 119.7(3) . .
C9 O5 Zn2 125.8(4) . 106_565
C9 O6 Zn1 126.3(4) . 106_565
C12 O7 Zn3 135.1(4) . .
C12 O8 Zn3 116.2(4) . 86
C13 O11 Zn3 116.4(4) . .
C13 N1 C14 125.0(7) . .
C13 N1 C15 118.0(6) . .
C15 N1 C14 115.6(7) . .
C2 C1 C6 122.4(5) . .
C2 C1 C7 119.4(6) . .
C6 C1 C7 118.1(5) . .
C1 C2 H2 120.0 . .
C1 C2 C3 120.1(5) . .
C3 C2 H2 120.0 . .
C2 C3 C8 120.1(5) . .
C4 C3 C2 119.4(5) . .
C4 C3 C8 120.4(5) . .
C3 C4 H4 119.6 . .
C5 C4 C3 120.7(6) . .
C5 C4 H4 119.6 . .
C4 C5 C6 121.0(6) . .
C4 C5 C9 120.7(5) . .
C6 C5 C9 118.3(5) . .
C1 C6 C5 116.3(5) . .
C1 C6 H6 121.9 . .
C5 C6 H6 121.9 . .
O1 C7 C1 116.6(6) . .
O2 C7 O1 124.4(6) . .
O2 C7 C1 118.8(6) . .
O3 C8 O4 125.8(5) . .
O3 C8 C3 117.8(5) . .
O4 C8 C3 116.5(5) . .
O5 C9 O6 128.7(6) . .
O5 C9 C5 115.7(5) . .
O6 C9 C5 114.9(6) . .
C11 C10 C11 119.2(5) . 55_564
C11 C10 C12 121.3(5) 55_564 .
C11 C10 C12 119.2(5) . .
C10 C11 C10 120.8(5) . 34_655
C10 C11 H11 119.6 . .
C10 C11 H11 119.6 34_655 .
O7 C12 O8 127.0(5) . .
O7 C12 C10 116.8(5) . .
O8 C12 C10 115.5(5) . .
O11 C13 N1 128.7(6) . .
O11 C13 H13 115.7 . .
N1 C13 H13 115.7 . .
N1 C14 H14A 109.5 . .
N1 C14 H14B 109.5 . .
N1 C14 H14C 109.5 . .
H14A C14 H14B 109.5 . .
H14A C14 H14C 109.5 . .
H14B C14 H14C 109.5 . .
N1 C15 H15A 109.5 . .
N1 C15 H15B 109.5 . .
N1 C15 H15C 109.5 . .
H15A C15 H15B 109.5 . .
H15A C15 H15C 109.5 . .
H15B C15 H15C 109.5 . .

loop_
_geom_bond_atom_site_label_1
_geom_bond_atom_site_label_2
_geom_bond_distance
_geom_bond_site_symmetry_2
Zn1 Zn2 2.9771(11) .
Zn1 O1 2.016(4) 99_565
Zn1 O1 2.016(4) .
Zn1 O6 2.040(4) 6_566
Zn1 O6 2.040(4) 103_556
Zn1 O9 1.951(7) .
Zn2 O2 2.012(4) 99_565
Zn2 O2 2.012(4) .
Zn2 O5 2.028(4) 6_566
Zn2 O5 2.028(4) 103_556
Zn2 O10 1.977(6) .
Zn3 Zn3 2.9689(11) 86
Zn3 O3 2.076(4) 86
Zn3 O4 1.997(4) .
Zn3 O7 2.028(4) .
Zn3 O8 2.028(4) 86
Zn3 O11 2.001(4) .
O1 C7 1.281(8) .
O2 C7 1.252(8) .
O3 Zn3 2.076(4) 86
O3 C8 1.251(6) .
O4 C8 1.263(6) .
O5 Zn2 2.028(4) 106_565
O5 C9 1.231(8) .
O6 Zn1 2.040(4) 106_565
O6 C9 1.257(7) .
O7 C12 1.220(7) .
O8 Zn3 2.029(4) 86
O8 C12 1.291(7) .
O11 C13 1.243(7) .
N1 C13 1.260(8) .
N1 C14 1.425(9) .
N1 C15 1.420(9) .
C1 C2 1.375(8) .
C1 C6 1.399(8) .
C1 C7 1.510(8) .
C2 H2 0.9500 .
C2 C3 1.395(8) .
C3 C4 1.387(8) .
C3 C8 1.489(7) .
C4 H4 0.9500 .
C4 C5 1.376(8) .
C5 C6 1.436(8) .
C5 C9 1.536(8) .
C6 H6 0.9500 .
C10 C11 1.415(7) 55_564
C10 C11 1.381(8) .
C10 C12 1.510(8) .
C11 C10 1.415(7) 34_655
C11 H11 0.9500 .
C13 H13 0.9500 .
C14 H14A 0.9800 .
C14 H14B 0.9800 .
C14 H14C 0.9800 .
C15 H15A 0.9800 .
C15 H15B 0.9800 .
C15 H15C 0.9800 .

loop_
_geom_torsion_atom_site_label_1
_geom_torsion_atom_site_label_2
_geom_torsion_atom_site_label_3
_geom_torsion_atom_site_label_4
_geom_torsion
_geom_torsion_site_symmetry_1
_geom_torsion_site_symmetry_4
Zn1 O1 C7 O2 -6.2(10) . .
Zn1 O1 C7 C1 168.4(4) . .
Zn1 O6 C9 O5 -4.7(11) 106_565 .
Zn1 O6 C9 C5 -174.8(4) 106_565 .
Zn2 O2 C7 O1 6.6(10) . .
Zn2 O2 C7 C1 -168.0(4) . .
Zn2 O5 C9 O6 3.3(11) 106_565 .
Zn2 O5 C9 C5 173.4(4) 106_565 .
Zn3 O3 C8 O4 -14.0(10) 86 .
Zn3 O3 C8 C3 166.9(4) 86 .
Zn3 O4 C8 O3 9.4(8) . .
Zn3 O4 C8 C3 -171.5(4) . .
Zn3 O7 C12 O8 23.0(10) . .
Zn3 O7 C12 C10 -167.2(4) . .
Zn3 O8 C12 O7 -15.1(8) 86 .
Zn3 O8 C12 C10 174.9(4) 86 .
Zn3 O11 C13 N1 159.5(6) . .
C1 C2 C3 C4 1.6(9) . .
C1 C2 C3 C8 -177.4(5) . .
C2 C1 C6 C5 2.3(10) . .
C2 C1 C7 O1 -177.6(6) . .
C2 C1 C7 O2 -2.6(9) . .
C2 C3 C4 C5 -2.2(9) . .
C2 C3 C8 O3 1.6(8) . .
C2 C3 C8 O4 -177.6(6) . .
C3 C4 C5 C6 2.9(10) . .
C3 C4 C5 C9 -178.7(6) . .
C4 C3 C8 O3 -177.4(6) . .
C4 C3 C8 O4 3.4(8) . .
C4 C5 C6 C1 -2.9(9) . .
C4 C5 C9 O5 3.0(10) . .
C4 C5 C9 O6 174.5(6) . .
C6 C1 C2 C3 -1.7(10) . .
C6 C1 C7 O1 1.0(9) . .
C6 C1 C7 O2 176.0(6) . .
C6 C5 C9 O5 -178.5(6) . .
C6 C5 C9 O6 -7.1(9) . .
C7 C1 C2 C3 176.8(6) . .
C7 C1 C6 C5 -176.3(5) . .
C8 C3 C4 C5 176.8(6) . .
C9 C5 C6 C1 178.7(6) . .
C11 C10 C11 C10 2.5(12) 55_564 34_655
C11 C10 C12 O7 9.8(8) . .
C11 C10 C12 O7 -176.6(6) 55_564 .
C11 C10 C12 O8 -5.6(8) 55_564 .
C11 C10 C12 O8 -179.2(5) . .
C12 C10 C11 C10 176.2(4) . 34_655
C14 N1 C13 O11 176.4(8) . .
C15 N1 C13 O11 -17.3(12) . .

loop_
_smtbx_masks_void_nr
_smtbx_masks_void_average_x
_smtbx_masks_void_average_y
_smtbx_masks_void_average_z
_smtbx_masks_void_volume
_smtbx_masks_void_count_electrons
1 -0.033 -0.897 -0.226 67482.5 11634.7
2 0.250 0.250 0.250 1580.9 199.9
3 0.250 0.250 0.750 1580.9 199.6
4 0.250 0.750 0.250 1580.9 199.6
5 0.250 0.750 0.750 1580.9 199.9
6 0.750 0.250 0.250 1580.9 199.6
7 0.750 0.250 0.750 1580.9 199.9
8 0.750 0.750 0.250 1580.9 199.9
9 0.750 0.750 0.750 1580.9 199.6
